data_7011082
loop_
_publ_author_name
'Colin L. Weeks'
'Peter Turner'
'Ronald R. Fenton'
'Peter A. Lay'

_publ_section_title
;
 Nickel(II) complexes with amide ligands: oxidative dehydrogenation of
 the amines in a tetradentate diamide--diamine ligand
;
_journal_issue 6
_journal_name_full 'J. Chem. Soc., Dalton Trans.'
_journal_page_first 931
_journal_page_last 940
_journal_paper_doi 10.1039/b107378h
_journal_year 2002
_chemical_formula_sum 'C17 H26 N4 Ni O4'
_chemical_formula_weight 409.13
_space_group_IT_number 19
_symmetry_cell_setting orthorhombic
_symmetry_Int_Tables_number 19
_symmetry_space_group_name_Hall 'P 2ac 2ab'
_symmetry_space_group_name_H-M 'P 21 21 21'
_atom_sites_solution_hydrogens geom
_atom_sites_solution_primary direct
_atom_sites_solution_secondary difmap
_audit_creation_method SHELXL-97
_cell_angle_alpha 90.00
_cell_angle_beta 90.00
_cell_angle_gamma 90.00
_cell_formula_units_Z 4
_cell_length_a 11.760(2)
_cell_length_b 18.409(3)
_cell_length_c 8.571(2)
_cell_measurement_reflns_used 25
_cell_measurement_temperature 294(2)
_cell_measurement_theta_max 50.30
_cell_measurement_theta_min 47.60
_cell_volume 1855.5(6)
_computing_cell_refinement 'MSC/AFC Diffractometer Control'
_computing_data_collection 'MSC/AFC Diffractometer Control'
_computing_data_reduction 'teXsan (MSC, 1992-1997)'
_computing_molecular_graphics XSHELL
_computing_publication_material 'SHELXL-97 (Sheldrick, 1997)'
_computing_structure_refinement 'SHELXL-97 (Sheldrick, 1997)'
_computing_structure_solution
;
SIR97 (Altomare, et. al. 1998)
;
_diffrn_ambient_temperature 293(2)
_diffrn_measured_fraction_theta_full 0.997
_diffrn_measured_fraction_theta_max 0.997
_diffrn_measurement_device_type 'Rigaku AFC7R'
_diffrn_measurement_method \w-2\q
_diffrn_radiation_detector 'scintillation counter'
_diffrn_radiation_monochromator graphite
_diffrn_radiation_source 'rotating anode'
_diffrn_radiation_type CuK\a
_diffrn_radiation_wavelength 1.54178
_diffrn_reflns_av_R_equivalents 0.0000
_diffrn_reflns_av_sigmaI/netI 0.0260
_diffrn_reflns_limit_h_max 14
_diffrn_reflns_limit_h_min 0
_diffrn_reflns_limit_k_max 22
_diffrn_reflns_limit_k_min 0
_diffrn_reflns_limit_l_max 10
_diffrn_reflns_limit_l_min 0
_diffrn_reflns_number 1931
_diffrn_reflns_theta_full 67.60
_diffrn_reflns_theta_max 67.60
_diffrn_reflns_theta_min 4.46
_diffrn_standards_decay_% 1.98
_diffrn_standards_interval_count 150
_diffrn_standards_number 3
_exptl_absorpt_coefficient_mu 1.770
_exptl_absorpt_correction_T_max 0.843
_exptl_absorpt_correction_T_min 0.689
_exptl_absorpt_correction_type analytical
_exptl_absorpt_process_details
; 
analytical (de Meulenaer & Tompa, 1965)
;
_exptl_crystal_colour yellow
_exptl_crystal_density_diffrn 1.464
_exptl_crystal_density_method 'not measured'
_exptl_crystal_description columnar
_exptl_crystal_F_000 864
_exptl_crystal_size_max 0.200
_exptl_crystal_size_mid 0.063
_exptl_crystal_size_min 0.063
_refine_diff_density_max 0.434
_refine_diff_density_min -0.242
_refine_diff_density_rms 0.052
_refine_ls_abs_structure_details 'Flack H D (1983), Acta Cryst. A39, 876-881'
_refine_ls_abs_structure_Flack 0.01(5)
_refine_ls_extinction_coef 0.00024(18)
_refine_ls_extinction_expression Fc^*^=kFc[1+0.001xFc^2^\l^3^/sin(2\q)]^-1/4^
_refine_ls_extinction_method SHELXL
_refine_ls_goodness_of_fit_ref 0.975
_refine_ls_hydrogen_treatment mixed
_refine_ls_matrix_type full
_refine_ls_number_parameters 247
_refine_ls_number_reflns 1931
_refine_ls_number_restraints 0
_refine_ls_restrained_S_all 0.975
_refine_ls_R_factor_all 0.0373
_refine_ls_R_factor_gt 0.0339
_refine_ls_shift/su_max 0.003
_refine_ls_shift/su_mean 0.000
_refine_ls_structure_factor_coef Fsqd
_refine_ls_weighting_details 'calc w=1/[\s^2^(Fo^2^)+(0.0669P)^2^+0.6801P] where P=(Fo^2^+2Fc^2^)/3'
_refine_ls_weighting_scheme calc
_refine_ls_wR_factor_gt 0.0941
_refine_ls_wR_factor_ref 0.0967
_reflns_number_gt 1808
_reflns_number_total 1931
_reflns_threshold_expression >2sigma(I)
_cod_data_source_file b107378h.txt
_cod_data_source_block rrf5
_cod_original_cell_volume 1855.6(6)
_cod_original_sg_symbol_H-M 'P 21 21 21 '
_cod_database_code 7011082

loop_
_symmetry_equiv_pos_as_xyz
'x, y, z'
'-x+1/2, -y, z+1/2'
'x+1/2, -y+1/2, -z'
'-x, y+1/2, -z+1/2'

loop_
_atom_site_label
_atom_site_type_symbol
_atom_site_fract_x
_atom_site_fract_y
_atom_site_fract_z
_atom_site_U_iso_or_equiv
_atom_site_adp_type
_atom_site_occupancy
_atom_site_symmetry_multiplicity
_atom_site_calc_flag
_atom_site_refinement_flags
_atom_site_disorder_assembly
_atom_site_disorder_group
Ni1 Ni 0.23586(4) 0.12035(3) 0.60833(6) 0.03236(18) Uani 1 1 d . . .
O1 O 0.1617(2) -0.07253(14) 0.4394(3) 0.0510(7) Uani 1 1 d . . .
O2 O 0.0320(2) 0.23312(16) 0.8814(4) 0.0576(7) Uani 1 1 d . . .
O3 O 0.0465(3) 0.2953(2) 0.1682(4) 0.0817(12) Uani 1 1 d . . .
H3O H 0.0293 0.2735 0.0882 0.123 Uiso 1 1 calc R . .
O4 O 0.3827(4) 0.1561(2) 0.2070(4) 0.0751(10) Uani 1 1 d . . .
N1 N 0.3607(3) 0.07709(16) 0.4981(3) 0.0382(6) Uani 1 1 d . . .
H1N H 0.3703 0.1024 0.4078 0.046 Uiso 1 1 calc R . .
N2 N 0.1491(2) 0.04465(16) 0.5366(3) 0.0359(6) Uani 1 1 d . . .
N3 N 0.1040(2) 0.15271(15) 0.7012(3) 0.0372(6) Uani 1 1 d . . .
N4 N 0.3089(3) 0.20299(15) 0.7017(3) 0.0388(6) Uani 1 1 d . . .
H4N H 0.3735 0.1874 0.7496 0.047 Uiso 1 1 calc R . .
C1 C 0.4749(3) 0.0729(2) 0.5777(6) 0.0553(11) Uani 1 1 d . . .
H1A H 0.5290 0.1045 0.5258 0.066 Uiso 1 1 calc R . .
H1B H 0.4683 0.0881 0.6857 0.066 Uiso 1 1 calc R . .
C2 C 0.5136(4) -0.0039(3) 0.5691(7) 0.0646(13) Uani 1 1 d . . .
H2A H 0.5571 -0.0171 0.6610 0.078 Uiso 1 1 calc R . .
H2B H 0.5597 -0.0121 0.4770 0.078 Uiso 1 1 calc R . .
C3 C 0.4019(3) -0.0467(2) 0.5607(5) 0.0508(9) Uani 1 1 d . . .
H3A H 0.4138 -0.0946 0.5163 0.061 Uiso 1 1 calc R . .
H3B H 0.3676 -0.0517 0.6631 0.061 Uiso 1 1 calc R . .
C4 C 0.3293(3) 0.00003(18) 0.4549(4) 0.0379(8) Uani 1 1 d . . .
H4 H 0.3501 -0.0091 0.3459 0.045 Uiso 1 1 calc R . .
C5 C 0.2020(3) -0.01251(19) 0.4762(4) 0.0367(7) Uani 1 1 d . . .
C6 C 0.0328(3) 0.04799(19) 0.5785(4) 0.0370(7) Uani 1 1 d . . .
C7 C -0.0524(3) -0.0017(2) 0.5407(5) 0.0477(9) Uani 1 1 d . . .
H7 H -0.0360 -0.0422 0.4800 0.057 Uiso 1 1 calc R . .
C8 C -0.1622(3) 0.0102(2) 0.5950(6) 0.0563(10) Uani 1 1 d . . .
H8 H -0.2197 -0.0225 0.5699 0.068 Uiso 1 1 calc R . .
C9 C -0.1866(3) 0.0701(2) 0.6859(6) 0.0560(10) Uani 1 1 d . . .
H9 H -0.2605 0.0773 0.7216 0.067 Uiso 1 1 calc R . .
C10 C -0.1026(3) 0.1199(2) 0.7248(5) 0.0495(9) Uani 1 1 d . . .
H10 H -0.1198 0.1601 0.7861 0.059 Uiso 1 1 calc R . .
C11 C 0.0075(3) 0.10897(18) 0.6710(4) 0.0383(7) Uani 1 1 d . . .
C12 C 0.1114(3) 0.20654(18) 0.8029(4) 0.0403(8) Uani 1 1 d . . .
C13 C 0.2315(4) 0.23388(18) 0.8237(4) 0.0458(8) Uani 1 1 d . . .
H13 H 0.2588 0.2180 0.9263 0.055 Uiso 1 1 calc R . .
C14 C 0.2415(5) 0.3172(2) 0.8152(8) 0.0784(16) Uani 1 1 d . . .
H14A H 0.1706 0.3388 0.7808 0.094 Uiso 1 1 calc R . .
H14B H 0.2615 0.3373 0.9162 0.094 Uiso 1 1 calc R . .
C15 C 0.3345(7) 0.3306(3) 0.6984(8) 0.105(2) Uani 1 1 d . . .
H15A H 0.3177 0.3734 0.6364 0.126 Uiso 1 1 calc R . .
H15B H 0.4067 0.3379 0.7509 0.126 Uiso 1 1 calc R . .
C16 C 0.3391(5) 0.2646(2) 0.5974(5) 0.0654(12) Uani 1 1 d . . .
H16A H 0.2852 0.2684 0.5121 0.079 Uiso 1 1 calc R . .
H16B H 0.4147 0.2581 0.5544 0.079 Uiso 1 1 calc R . .
C17 C 0.1283(5) 0.2567(4) 0.2474(8) 0.100(2) Uani 1 1 d . . .
H17A H 0.1987 0.2588 0.1910 0.149 Uiso 1 1 calc R . .
H17B H 0.1046 0.2070 0.2574 0.149 Uiso 1 1 calc R . .
H17C H 0.1387 0.2774 0.3493 0.149 Uiso 1 1 calc R . .
H4OA H 0.373(6) 0.126(3) 0.137(7) 0.10(2) Uiso 1 1 d . . .
H4OB H 0.444(5) 0.194(3) 0.183(8) 0.10(2) Uiso 1 1 d . . .

loop_
_atom_site_aniso_label
_atom_site_aniso_U_11
_atom_site_aniso_U_22
_atom_site_aniso_U_33
_atom_site_aniso_U_23
_atom_site_aniso_U_13
_atom_site_aniso_U_12
Ni1 0.0378(3) 0.0306(3) 0.0287(3) -0.0023(2) 0.0010(2) -0.0026(2)
O1 0.0526(15) 0.0408(13) 0.0595(16) -0.0163(13) 0.0023(13) -0.0092(12)
O2 0.0584(15) 0.0560(15) 0.0585(17) -0.0174(15) -0.0012(16) 0.0192(13)
O3 0.071(2) 0.108(3) 0.066(2) -0.036(2) 0.0005(18) 0.024(2)
O4 0.099(3) 0.069(2) 0.057(2) 0.0037(18) 0.015(2) -0.032(2)
N1 0.0437(15) 0.0398(15) 0.0311(14) -0.0053(12) 0.0041(13) -0.0055(13)
N2 0.0374(14) 0.0367(14) 0.0335(14) -0.0004(12) -0.0005(12) -0.0033(12)
N3 0.0407(15) 0.0341(13) 0.0367(15) -0.0024(13) -0.0013(13) 0.0024(13)
N4 0.0472(16) 0.0333(12) 0.0359(14) -0.0015(13) -0.0039(13) -0.0052(13)
C1 0.0403(18) 0.058(2) 0.068(3) -0.014(2) 0.000(2) -0.0070(18)
C2 0.048(2) 0.073(3) 0.073(3) -0.018(3) -0.006(2) 0.008(2)
C3 0.053(2) 0.0434(19) 0.055(2) -0.0066(18) 0.0001(19) 0.0059(18)
C4 0.0422(18) 0.0396(18) 0.0319(15) -0.0095(15) 0.0053(14) -0.0052(15)
C5 0.0466(19) 0.0355(16) 0.0280(15) -0.0050(14) -0.0001(14) -0.0035(14)
C6 0.0373(16) 0.0393(17) 0.0344(18) 0.0047(14) -0.0043(14) -0.0026(14)
C7 0.0434(19) 0.045(2) 0.054(2) 0.0050(19) -0.0068(18) -0.0026(16)
C8 0.0374(17) 0.056(2) 0.076(3) 0.008(2) -0.009(2) -0.0070(16)
C9 0.0334(17) 0.068(2) 0.067(2) 0.014(2) 0.0013(19) 0.0021(19)
C10 0.0443(19) 0.053(2) 0.052(2) 0.003(2) 0.0028(17) 0.0095(19)
C11 0.0380(16) 0.0411(17) 0.0357(16) 0.0094(15) -0.0021(14) 0.0047(15)
C12 0.053(2) 0.0325(15) 0.0359(18) 0.0001(15) -0.0039(16) 0.0125(16)
C13 0.062(2) 0.0340(16) 0.0413(17) -0.0081(14) -0.0030(19) 0.0048(17)
C14 0.091(4) 0.0334(19) 0.111(4) -0.012(2) 0.009(4) -0.009(2)
C15 0.182(7) 0.040(2) 0.093(4) 0.003(3) 0.023(5) -0.017(3)
C16 0.099(3) 0.051(2) 0.047(2) 0.006(2) 0.002(3) -0.032(2)
C17 0.067(3) 0.138(6) 0.094(4) -0.041(4) -0.017(3) 0.026(4)

loop_
_atom_type_symbol
_atom_type_description
_atom_type_scat_dispersion_real
_atom_type_scat_dispersion_imag
_atom_type_scat_source
C C 0.0181 0.0091 'International Tables Vol C Tables 4.2.6.8 and 6.1.1.4'
H H 0.0000 0.0000 'International Tables Vol C Tables 4.2.6.8 and 6.1.1.4'
N N 0.0311 0.0180 'International Tables Vol C Tables 4.2.6.8 and 6.1.1.4'
Ni Ni -3.0029 0.5091 'International Tables Vol C Tables 4.2.6.8 and 6.1.1.4'
O O 0.0492 0.0322 'International Tables Vol C Tables 4.2.6.8 and 6.1.1.4'

loop_
_geom_angle_atom_site_label_1
_geom_angle_atom_site_label_2
_geom_angle_atom_site_label_3
_geom_angle
_geom_angle_site_symmetry_1
_geom_angle_site_symmetry_3
_geom_angle_publ_flag
N2 Ni1 N3 85.55(12) . . ?
N2 Ni1 N1 86.84(12) . . ?
N3 Ni1 N1 172.31(13) . . ?
N2 Ni1 N4 172.00(13) . . ?
N3 Ni1 N4 86.59(13) . . ?
N1 Ni1 N4 101.05(13) . . ?
C17 O3 H3O 109.5 . . ?
H4OA O4 H4OB 114(6) . . ?
C1 N1 C4 106.3(3) . . ?
C1 N1 Ni1 118.6(2) . . ?
C4 N1 Ni1 108.9(2) . . ?
C1 N1 H1N 107.5 . . ?
C4 N1 H1N 107.5 . . ?
Ni1 N1 H1N 107.5 . . ?
C5 N2 C6 125.9(3) . . ?
C5 N2 Ni1 118.2(2) . . ?
C6 N2 Ni1 114.8(2) . . ?
C12 N3 C11 126.8(3) . . ?
C12 N3 Ni1 118.1(3) . . ?
C11 N3 Ni1 114.3(2) . . ?
C16 N4 C13 106.0(3) . . ?
C16 N4 Ni1 117.3(2) . . ?
C13 N4 Ni1 108.6(2) . . ?
C16 N4 H4N 108.2 . . ?
C13 N4 H4N 108.2 . . ?
Ni1 N4 H4N 108.2 . . ?
C2 C1 N1 107.4(3) . . ?
C2 C1 H1A 110.2 . . ?
N1 C1 H1A 110.2 . . ?
C2 C1 H1B 110.2 . . ?
N1 C1 H1B 110.2 . . ?
H1A C1 H1B 108.5 . . ?
C1 C2 C3 103.2(3) . . ?
C1 C2 H2A 111.1 . . ?
C3 C2 H2A 111.1 . . ?
C1 C2 H2B 111.1 . . ?
C3 C2 H2B 111.1 . . ?
H2A C2 H2B 109.1 . . ?
C4 C3 C2 102.6(3) . . ?
C4 C3 H3A 111.2 . . ?
C2 C3 H3A 111.2 . . ?
C4 C3 H3B 111.2 . . ?
C2 C3 H3B 111.2 . . ?
H3A C3 H3B 109.2 . . ?
N1 C4 C3 104.4(3) . . ?
N1 C4 C5 110.6(3) . . ?
C3 C4 C5 113.3(3) . . ?
N1 C4 H4 109.5 . . ?
C3 C4 H4 109.5 . . ?
C5 C4 H4 109.5 . . ?
O1 C5 N2 128.7(3) . . ?
O1 C5 C4 118.6(3) . . ?
N2 C5 C4 112.7(3) . . ?
C7 C6 C11 120.1(3) . . ?
C7 C6 N2 127.4(3) . . ?
C11 C6 N2 112.5(3) . . ?
C8 C7 C6 119.1(4) . . ?
C8 C7 H7 120.4 . . ?
C6 C7 H7 120.4 . . ?
C9 C8 C7 120.5(4) . . ?
C9 C8 H8 119.7 . . ?
C7 C8 H8 119.7 . . ?
C8 C9 C10 121.0(4) . . ?
C8 C9 H9 119.5 . . ?
C10 C9 H9 119.5 . . ?
C9 C10 C11 119.2(4) . . ?
C9 C10 H10 120.4 . . ?
C11 C10 H10 120.4 . . ?
C10 C11 C6 120.0(3) . . ?
C10 C11 N3 127.1(3) . . ?
C6 C11 N3 112.8(3) . . ?
O2 C12 N3 126.8(4) . . ?
O2 C12 C13 120.3(3) . . ?
N3 C12 C13 112.9(3) . . ?
N4 C13 C12 111.1(3) . . ?
N4 C13 C14 107.4(4) . . ?
C12 C13 C14 113.5(4) . . ?
N4 C13 H13 108.3 . . ?
C12 C13 H13 108.3 . . ?
C14 C13 H13 108.3 . . ?
C15 C14 C13 104.5(4) . . ?
C15 C14 H14A 110.8 . . ?
C13 C14 H14A 110.8 . . ?
C15 C14 H14B 110.8 . . ?
C13 C14 H14B 110.8 . . ?
H14A C14 H14B 108.9 . . ?
C16 C15 C14 106.2(4) . . ?
C16 C15 H15A 110.5 . . ?
C14 C15 H15A 110.5 . . ?
C16 C15 H15B 110.5 . . ?
C14 C15 H15B 110.5 . . ?
H15A C15 H15B 108.7 . . ?
N4 C16 C15 105.3(4) . . ?
N4 C16 H16A 110.7 . . ?
C15 C16 H16A 110.7 . . ?
N4 C16 H16B 110.7 . . ?
C15 C16 H16B 110.7 . . ?
H16A C16 H16B 108.8 . . ?
O3 C17 H17A 109.5 . . ?
O3 C17 H17B 109.5 . . ?
H17A C17 H17B 109.5 . . ?
O3 C17 H17C 109.5 . . ?
H17A C17 H17C 109.5 . . ?
H17B C17 H17C 109.5 . . ?

loop_
_geom_bond_atom_site_label_1
_geom_bond_atom_site_label_2
_geom_bond_distance
_geom_bond_site_symmetry_2
_geom_bond_publ_flag
Ni1 N2 1.833(3) . ?
Ni1 N3 1.842(3) . ?
Ni1 N1 1.919(3) . ?
Ni1 N4 1.922(3) . ?
O1 C5 1.243(4) . ?
O2 C12 1.250(5) . ?
O3 C17 1.375(7) . ?
O3 H3O 0.8200 . ?
O4 H4OA 0.82(6) . ?
O4 H4OB 1.02(6) . ?
N1 C1 1.509(5) . ?
N1 C4 1.512(4) . ?
N1 H1N 0.9100 . ?
N2 C5 1.327(5) . ?
N2 C6 1.416(4) . ?
N3 C12 1.323(4) . ?
N3 C11 1.415(5) . ?
N4 C16 1.487(5) . ?
N4 C13 1.499(5) . ?
N4 H4N 0.9100 . ?
C1 C2 1.486(6) . ?
C1 H1A 0.9700 . ?
C1 H1B 0.9700 . ?
C2 C3 1.534(6) . ?
C2 H2A 0.9700 . ?
C2 H2B 0.9700 . ?
C3 C4 1.514(5) . ?
C3 H3A 0.9700 . ?
C3 H3B 0.9700 . ?
C4 C5 1.526(5) . ?
C4 H4 0.9800 . ?
C6 C7 1.396(5) . ?
C6 C11 1.406(5) . ?
C7 C8 1.389(6) . ?
C7 H7 0.9300 . ?
C8 C9 1.381(6) . ?
C8 H8 0.9300 . ?
C9 C10 1.389(6) . ?
C9 H9 0.9300 . ?
C10 C11 1.389(5) . ?
C10 H10 0.9300 . ?
C12 C13 1.510(5) . ?
C13 C14 1.541(5) . ?
C13 H13 0.9800 . ?
C14 C15 1.503(9) . ?
C14 H14A 0.9700 . ?
C14 H14B 0.9700 . ?
C15 C16 1.494(7) . ?
C15 H15A 0.9700 . ?
C15 H15B 0.9700 . ?
C16 H16A 0.9700 . ?
C16 H16B 0.9700 . ?
C17 H17A 0.9600 . ?
C17 H17B 0.9600 . ?
C17 H17C 0.9600 . ?

loop_
_geom_hbond_atom_site_label_D
_geom_hbond_atom_site_label_H
_geom_hbond_atom_site_label_A
_geom_hbond_distance_DH
_geom_hbond_distance_HA
_geom_hbond_distance_DA
_geom_hbond_angle_DHA
_geom_hbond_site_symmetry_A
O3 H3O O2 0.82 1.92 2.717(5) 162.9 1_554
O4 H4OA O1 0.82(6) 2.00(6) 2.810(5) 167(6) 2_554
O4 H4OB O2 1.02(6) 1.79(7) 2.797(4) 170(5) 3_556

loop_
_geom_torsion_atom_site_label_1
_geom_torsion_atom_site_label_2
_geom_torsion_atom_site_label_3
_geom_torsion_atom_site_label_4
_geom_torsion
_geom_torsion_site_symmetry_1
_geom_torsion_site_symmetry_2
_geom_torsion_site_symmetry_3
_geom_torsion_site_symmetry_4
_geom_torsion_publ_flag
N2 Ni1 N1 C1 -136.4(3) . . . . ?
N3 Ni1 N1 C1 -144.4(9) . . . . ?
N4 Ni1 N1 C1 42.2(3) . . . . ?
N2 Ni1 N1 C4 -14.8(2) . . . . ?
N3 Ni1 N1 C4 -22.8(11) . . . . ?
N4 Ni1 N1 C4 163.8(2) . . . . ?
N3 Ni1 N2 C5 -167.0(3) . . . . ?
N1 Ni1 N2 C5 14.1(3) . . . . ?
N4 Ni1 N2 C5 -156.2(8) . . . . ?
N3 Ni1 N2 C6 1.7(2) . . . . ?
N1 Ni1 N2 C6 -177.2(2) . . . . ?
N4 Ni1 N2 C6 12.5(11) . . . . ?
N2 Ni1 N3 C12 169.3(3) . . . . ?
N1 Ni1 N3 C12 177.3(9) . . . . ?
N4 Ni1 N3 C12 -9.2(3) . . . . ?
N2 Ni1 N3 C11 -1.8(2) . . . . ?
N1 Ni1 N3 C11 6.2(11) . . . . ?
N4 Ni1 N3 C11 179.7(2) . . . . ?
N2 Ni1 N4 C16 -116.6(9) . . . . ?
N3 Ni1 N4 C16 -105.8(3) . . . . ?
N1 Ni1 N4 C16 73.3(3) . . . . ?
N2 Ni1 N4 C13 3.5(10) . . . . ?
N3 Ni1 N4 C13 14.3(2) . . . . ?
N1 Ni1 N4 C13 -166.6(2) . . . . ?
C4 N1 C1 C2 4.6(5) . . . . ?
Ni1 N1 C1 C2 127.5(4) . . . . ?
N1 C1 C2 C3 -27.3(5) . . . . ?
C1 C2 C3 C4 39.5(5) . . . . ?
C1 N1 C4 C3 20.3(4) . . . . ?
Ni1 N1 C4 C3 -108.5(3) . . . . ?
C1 N1 C4 C5 142.5(3) . . . . ?
Ni1 N1 C4 C5 13.6(3) . . . . ?
C2 C3 C4 N1 -36.7(4) . . . . ?
C2 C3 C4 C5 -157.1(3) . . . . ?
C6 N2 C5 O1 2.8(6) . . . . ?
Ni1 N2 C5 O1 170.1(3) . . . . ?
C6 N2 C5 C4 -175.9(3) . . . . ?
Ni1 N2 C5 C4 -8.7(4) . . . . ?
N1 C4 C5 O1 177.1(3) . . . . ?
C3 C4 C5 O1 -66.0(4) . . . . ?
N1 C4 C5 N2 -4.0(4) . . . . ?
C3 C4 C5 N2 112.8(3) . . . . ?
C5 N2 C6 C7 -12.3(6) . . . . ?
Ni1 N2 C6 C7 -180.0(3) . . . . ?
C5 N2 C6 C11 166.4(3) . . . . ?
Ni1 N2 C6 C11 -1.2(4) . . . . ?
C11 C6 C7 C8 0.3(6) . . . . ?
N2 C6 C7 C8 178.9(4) . . . . ?
C6 C7 C8 C9 -0.3(6) . . . . ?
C7 C8 C9 C10 0.2(7) . . . . ?
C8 C9 C10 C11 0.0(6) . . . . ?
C9 C10 C11 C6 -0.1(6) . . . . ?
C9 C10 C11 N3 -178.6(3) . . . . ?
C7 C6 C11 C10 -0.1(5) . . . . ?
N2 C6 C11 C10 -178.9(3) . . . . ?
C7 C6 C11 N3 178.6(3) . . . . ?
N2 C6 C11 N3 -0.2(4) . . . . ?
C12 N3 C11 C10 9.9(6) . . . . ?
Ni1 N3 C11 C10 -179.9(3) . . . . ?
C12 N3 C11 C6 -168.6(3) . . . . ?
Ni1 N3 C11 C6 1.6(4) . . . . ?
C11 N3 C12 O2 -6.9(6) . . . . ?
Ni1 N3 C12 O2 -176.7(3) . . . . ?
C11 N3 C12 C13 170.8(3) . . . . ?
Ni1 N3 C12 C13 1.0(4) . . . . ?
C16 N4 C13 C12 110.0(4) . . . . ?
Ni1 N4 C13 C12 -16.9(3) . . . . ?
C16 N4 C13 C14 -14.6(5) . . . . ?
Ni1 N4 C13 C14 -141.5(3) . . . . ?
O2 C12 C13 N4 -171.2(3) . . . . ?
N3 C12 C13 N4 10.9(4) . . . . ?
O2 C12 C13 C14 -50.1(6) . . . . ?
N3 C12 C13 C14 132.0(4) . . . . ?
N4 C13 C14 C15 -5.7(6) . . . . ?
C12 C13 C14 C15 -128.8(5) . . . . ?
C13 C14 C15 C16 23.8(7) . . . . ?
C13 N4 C16 C15 29.4(6) . . . . ?
Ni1 N4 C16 C15 150.9(4) . . . . ?
C14 C15 C16 N4 -33.5(7) . . . . ?
